data_4060628
loop_
_publ_author_name
'Carsten Strohmann'
'Stefan Dilsky'
'Katja Strohfeldt'

_publ_section_title
;
Crystal Structures of [PhLi&#x00B7;(&#x2212;)-sparteine]2,
[PhOLi&#x00B7;(&#x2212;)-sparteine]2, and the Mixed Aggregate
[PhLi&#x00B7;PhOLi&#x00B7;2(&#x2212;)-sparteine]
;
_journal_name_full Organometallics
_journal_page_first 41
_journal_paper_doi 10.1021/om050794w
_journal_volume 25
_journal_year 2006
_chemical_formula_sum 'C47 H74 Li2 N4'
_chemical_formula_weight 708.98
_space_group_IT_number 20
_symmetry_cell_setting orthorhombic
_symmetry_space_group_name_Hall 'C 2c 2'
_symmetry_space_group_name_H-M 'C 2 2 21'
_cell_angle_alpha 90
_cell_angle_beta 90
_cell_angle_gamma 90
_cell_formula_units_Z 4
_cell_length_a 14.581(3)
_cell_length_b 22.782(5)
_cell_length_c 12.847(3)
_cell_measurement_temperature 173(2)
_cell_volume 4267.6(15)
_diffrn_ambient_temperature 173(2)
_exptl_crystal_density_diffrn 1.103
_cod_database_code 4060628

loop_
_symmetry_equiv_pos_as_xyz
'x, y, z'
'-x, -y, z+1/2'
'-x, y, -z+1/2'
'x, -y, -z'
'x+1/2, y+1/2, z'
'-x+1/2, -y+1/2, z+1/2'
'-x+1/2, y+1/2, -z+1/2'
'x+1/2, -y+1/2, -z'

loop_
_atom_site_label
_atom_site_type_symbol
_atom_site_fract_x
_atom_site_fract_y
_atom_site_fract_z
_atom_site_U_iso_or_equiv
_atom_site_adp_type
_atom_site_occupancy
_atom_site_symmetry_multiplicity
_atom_site_calc_flag
_atom_site_refinement_flags
_atom_site_disorder_assembly
_atom_site_disorder_group
C1 C 0.01450(19) 0.14748(14) 0.3921(2) 0.0492(8) Uani 1 1 d . . .
C2 C -0.01175(18) 0.20004(16) 0.4390(3) 0.0602(9) Uani 1 1 d . . .
H2 H -0.0133 0.2344 0.3971 0.072 Uiso 1 1 calc R . .
C3 C -0.0359(2) 0.2054(3) 0.5434(4) 0.0894(15) Uani 1 1 d . . .
H3 H -0.0535 0.2424 0.5709 0.107 Uiso 1 1 calc R . .
C4 C -0.0340(3) 0.1566(3) 0.6065(3) 0.106(2) Uani 1 1 d . . .
H4 H -0.0508 0.1595 0.6778 0.127 Uiso 1 1 calc R . .
C5 C -0.0080(2) 0.1047(3) 0.5658(3) 0.0923(15) Uani 1 1 d . . .
H5 H -0.0058 0.0709 0.6091 0.111 Uiso 1 1 calc R . .
C6 C 0.0153(2) 0.09990(17) 0.4627(2) 0.0615(9) Uani 1 1 d . . .
H6 H 0.0331 0.0624 0.4373 0.074 Uiso 1 1 calc R . .
C7 C 0.1741(2) 0.02768(14) 0.1651(2) 0.0573(9) Uani 1 1 d . . .
H7A H 0.2245 0.0028 0.1381 0.069 Uiso 1 1 calc R . .
H7B H 0.1269 0.031 0.11 0.069 Uiso 1 1 calc R . .
C8 C 0.1326(2) -0.00102(16) 0.2600(2) 0.0596(8) Uani 1 1 d . . .
H8A H 0.1112 -0.0409 0.2417 0.072 Uiso 1 1 calc R . .
H8B H 0.0789 0.022 0.2834 0.072 Uiso 1 1 calc R . .
C9 C 0.2022(2) -0.00498(15) 0.3481(2) 0.0608(8) Uani 1 1 d . . .
H9A H 0.251 -0.0333 0.3294 0.073 Uiso 1 1 calc R . .
H9B H 0.1716 -0.0191 0.4121 0.073 Uiso 1 1 calc R . .
C10 C 0.2444(2) 0.05532(14) 0.3677(2) 0.0512(8) Uani 1 1 d . . .
H10A H 0.1969 0.0821 0.3957 0.061 Uiso 1 1 calc R . .
H10B H 0.2936 0.0518 0.4204 0.061 Uiso 1 1 calc R . .
C11 C 0.28346(19) 0.08084(13) 0.2692(2) 0.0457(7) Uani 1 1 d . . .
H11 H 0.3289 0.0519 0.2416 0.055 Uiso 1 1 calc R . .
C12 C 0.33467(19) 0.13906(14) 0.2854(2) 0.0474(8) Uani 1 1 d . . .
H12 H 0.3839 0.1321 0.3382 0.057 Uiso 1 1 calc R . .
C13 C 0.38098(19) 0.15621(15) 0.1839(2) 0.0554(8) Uani 1 1 d . . .
H13A H 0.4203 0.1239 0.1582 0.066 Uiso 1 1 calc R . .
H13B H 0.4194 0.1916 0.1936 0.066 Uiso 1 1 calc R . .
C14 C 0.30301(18) 0.16854(14) 0.1074(2) 0.0496(8) Uani 1 1 d . . .
H14 H 0.3313 0.1785 0.0387 0.06 Uiso 1 1 calc R . .
C15 C 0.24664(19) 0.11256(15) 0.0927(2) 0.0513(8) Uani 1 1 d . . .
H15A H 0.1945 0.1214 0.0458 0.062 Uiso 1 1 calc R . .
H15B H 0.2855 0.0829 0.0577 0.062 Uiso 1 1 calc R . .
C16 C 0.27576(19) 0.19040(13) 0.3240(2) 0.0499(8) Uani 1 1 d . . .
H16A H 0.2439 0.1783 0.3886 0.06 Uiso 1 1 calc R . .
H16B H 0.3166 0.2237 0.3417 0.06 Uiso 1 1 calc R . .
C17 C 0.24743(19) 0.22158(14) 0.1429(2) 0.0496(8) Uani 1 1 d . . .
H17 H 0.1951 0.2256 0.0931 0.059 Uiso 1 1 calc R . .
C18 C 0.3032(2) 0.27789(15) 0.1350(3) 0.0624(9) Uani 1 1 d . . .
H18A H 0.3217 0.2842 0.0617 0.075 Uiso 1 1 calc R . .
H18B H 0.3597 0.2738 0.1772 0.075 Uiso 1 1 calc R . .
C19 C 0.2491(3) 0.33097(17) 0.1729(3) 0.0803(11) Uani 1 1 d . . .
H19A H 0.2886 0.3663 0.1715 0.096 Uiso 1 1 calc R . .
H19B H 0.1961 0.3379 0.1265 0.096 Uiso 1 1 calc R . .
C20 C 0.2157(3) 0.31996(15) 0.2834(3) 0.0751(11) Uani 1 1 d . . .
H20A H 0.1774 0.3533 0.3069 0.09 Uiso 1 1 calc R . .
H20B H 0.2689 0.3166 0.331 0.09 Uiso 1 1 calc R . .
C21 C 0.1597(2) 0.26351(14) 0.2865(3) 0.0608(9) Uani 1 1 d . . .
H21A H 0.1405 0.2563 0.3593 0.073 Uiso 1 1 calc R . .
H21B H 0.1034 0.2694 0.2448 0.073 Uiso 1 1 calc R . .
C22 C 0.5071(4) 0.0825(3) 0.9438(4) 0.146(2) Uani 1 1 d . . .
H22A H 0.5705 0.095 0.956 0.218 Uiso 1 1 calc R . .
H22B H 0.4867 0.0577 1.0017 0.218 Uiso 1 1 calc R . .
H22C H 0.4675 0.1171 0.9389 0.218 Uiso 1 1 calc R . .
C23 C 0.5023(6) 0.0501(3) 0.8494(4) 0.163(3) Uani 1 1 d . . .
H23A H 0.4468 0.0252 0.8539 0.196 Uiso 1 1 calc R . .
H23B H 0.5555 0.0232 0.849 0.196 Uiso 1 1 calc R . .
C24 C 0.5 0.0777(4) 0.75 0.122(3) Uani 1 2 d S . .
H24A H 0.4458 0.1039 0.7516 0.147 Uiso 0.5 1 calc PR . .
H24B H 0.5542 0.1039 0.7484 0.147 Uiso 0.5 1 calc PR . .
Li Li 0.0945(3) 0.1455(2) 0.2424(3) 0.0414(11) Uani 1 1 d . . .
N1 N 0.21025(15) 0.08692(10) 0.18990(16) 0.0424(6) Uani 1 1 d . . .
N2 N 0.20660(14) 0.21078(10) 0.24799(17) 0.0436(6) Uani 1 1 d . . .

loop_
_atom_site_aniso_label
_atom_site_aniso_U_11
_atom_site_aniso_U_22
_atom_site_aniso_U_33
_atom_site_aniso_U_23
_atom_site_aniso_U_13
_atom_site_aniso_U_12
C1 0.0374(15) 0.068(2) 0.0422(15) -0.0018(17) -0.0028(13) -0.0017(15)
C2 0.0332(15) 0.082(3) 0.066(2) -0.0060(19) 0.0025(15) 0.0038(16)
C3 0.0403(19) 0.147(5) 0.081(3) -0.057(3) 0.0020(19) 0.005(2)
C4 0.042(2) 0.240(7) 0.035(2) -0.016(3) 0.0028(18) 0.012(3)
C5 0.0419(19) 0.184(5) 0.051(2) 0.043(3) 0.0061(18) 0.013(3)
C6 0.0457(17) 0.086(3) 0.0527(19) 0.0089(18) 0.0061(15) 0.0048(17)
C7 0.0594(19) 0.054(2) 0.058(2) -0.0086(17) -0.0050(16) -0.0090(17)
C8 0.065(2) 0.050(2) 0.064(2) -0.0045(18) -0.0071(18) -0.0085(16)
C9 0.0632(19) 0.054(2) 0.0652(19) 0.0087(17) -0.0024(19) -0.0051(18)
C10 0.0473(16) 0.056(2) 0.0500(18) 0.0059(15) -0.0112(15) -0.0009(16)
C11 0.0367(15) 0.0525(18) 0.0478(16) -0.0020(14) -0.0008(14) 0.0056(14)
C12 0.0340(15) 0.062(2) 0.0465(17) 0.0014(15) -0.0093(14) -0.0042(14)
C13 0.0368(15) 0.066(2) 0.064(2) 0.0072(18) 0.0037(15) -0.0021(16)
C14 0.0358(14) 0.071(2) 0.0418(16) 0.0060(15) 0.0054(14) -0.0041(16)
C15 0.0458(15) 0.066(2) 0.0424(16) -0.0036(16) 0.0074(13) 0.0015(17)
C16 0.0506(17) 0.053(2) 0.0465(17) -0.0051(15) -0.0070(14) -0.0162(15)
C17 0.0394(14) 0.065(2) 0.0445(16) 0.0070(15) 0.0007(14) -0.0055(16)
C18 0.0552(18) 0.066(2) 0.066(2) 0.0152(17) -0.0005(17) -0.0081(19)
C19 0.080(2) 0.055(2) 0.106(3) 0.012(2) -0.001(2) -0.011(2)
C20 0.080(2) 0.048(2) 0.097(3) -0.0135(18) 0.004(2) -0.0021(19)
C21 0.0616(19) 0.055(2) 0.065(2) -0.0117(16) 0.0031(16) 0.0005(17)
C22 0.138(4) 0.216(7) 0.083(3) -0.021(4) 0.019(3) 0.000(5)
C23 0.263(8) 0.142(5) 0.085(4) 0.006(4) -0.021(5) 0.024(6)
C24 0.108(5) 0.170(8) 0.089(5) 0 0.024(4) 0
Li 0.035(2) 0.056(3) 0.033(2) -0.007(2) -0.001(2) 0.001(2)
N1 0.0387(13) 0.0505(15) 0.0379(12) -0.0035(11) -0.0031(10) -0.0040(11)
N2 0.0396(12) 0.0490(15) 0.0420(13) -0.0026(12) 0.0007(12) -0.0032(11)

loop_
_geom_bond_atom_site_label_1
_geom_bond_atom_site_label_2
_geom_bond_distance
_geom_bond_site_symmetry_2
_geom_bond_publ_flag
C1 C2 1.394(4) . ?
C1 C6 1.414(4) . ?
C1 Li 2.250(5) . ?
C1 Li 2.347(5) 3 ?
C2 C3 1.392(5) . ?
C3 C4 1.375(7) . ?
C4 C5 1.348(7) . ?
C5 C6 1.372(5) . ?
C7 N1 1.484(4) . ?
C7 C8 1.509(4) . ?
C8 C9 1.523(4) . ?
C9 C10 1.526(4) . ?
C10 C11 1.505(4) . ?
C11 N1 1.482(3) . ?
C11 C12 1.536(4) . ?
C12 C13 1.520(4) . ?
C12 C16 1.534(4) . ?
C13 C14 1.529(4) . ?
C14 C17 1.525(4) . ?
C14 C15 1.529(4) . ?
C15 N1 1.477(4) . ?
C16 N2 1.479(4) . ?
C17 N2 1.496(4) . ?
C17 C18 1.523(4) . ?
C18 C19 1.524(5) . ?
C19 C20 1.521(5) . ?
C20 C21 1.524(5) . ?
C21 N2 1.468(4) . ?
C22 C23 1.421(7) . ?
C23 C24 1.423(7) . ?
C24 C23 1.423(7) 3_656 ?
Li N2 2.212(5) . ?
Li N1 2.255(5) . ?
Li C1 2.347(5) 3 ?
Li Li 2.762(8) 3 ?
